data_7053687
loop_
_publ_author_name
'Yang, Jian'
'Fasulo, Meg'
'Tilley, T. Don'

_publ_section_title
;
 (MeQn2SiH)Fe[N(SiMe3)2]2 (Qn = 8-quinolyl): an unusual \d-agostic iron
 complex containing an \h1-SiH interaction
;
_journal_issue 11
_journal_name_full 'New Journal of Chemistry'
_journal_page_first 2528
_journal_paper_doi 10.1039/c0nj00554a
_journal_volume 34
_journal_year 2010
_chemical_formula_moiety 'C31 H52 Fe N4 Si5'
_chemical_formula_sum 'C31 H52 Fe N4 Si5'
_chemical_formula_weight 677.07
_chemical_name_systematic
;
?
;
_space_group_IT_number 2
_symmetry_cell_setting triclinic
_symmetry_space_group_name_Hall '-P 1'
_symmetry_space_group_name_H-M 'P -1'
_atom_sites_solution_hydrogens geom
_atom_sites_solution_primary direct
_atom_sites_solution_secondary difmap
_audit_creation_method SHELXL-97
_cell_angle_alpha 86.7540(10)
_cell_angle_beta 85.8280(10)
_cell_angle_gamma 83.0680(10)
_cell_formula_units_Z 2
_cell_length_a 11.3439(8)
_cell_length_b 11.7230(8)
_cell_length_c 14.6618(10)
_cell_measurement_reflns_used 9785
_cell_measurement_temperature 138(2)
_cell_measurement_theta_max 25.337
_cell_measurement_theta_min 4.185
_cell_volume 1928.2(2)
_computing_cell_refinement 'Bruker APEX2 v. 2009.1'
_computing_data_collection 'Bruker APEX2 v. 2009.1'
_computing_data_reduction 'Bruker APEX2 v. 2009.1'
_computing_molecular_graphics ORTEP-32
_computing_publication_material CIFTAB
_computing_structure_refinement 'SHELXL-97 (Sheldrick, 2008)'
_computing_structure_solution 'SHELXS-97 (Sheldrick, 2008)'
_diffrn_ambient_temperature 138(2)
_diffrn_detector_area_resol_mean 8.366
_diffrn_measured_fraction_theta_full 0.997
_diffrn_measured_fraction_theta_max 0.997
_diffrn_measurement_device_type 'Bruker APEX-I CCD'
_diffrn_measurement_method '\f and \w scans'
_diffrn_radiation_monochromator graphite
_diffrn_radiation_source 'fine-focus sealed tube'
_diffrn_radiation_type MoK\a
_diffrn_radiation_wavelength 0.71073
_diffrn_reflns_av_R_equivalents 0.0397
_diffrn_reflns_av_sigmaI/netI 0.0245
_diffrn_reflns_limit_h_max 13
_diffrn_reflns_limit_h_min -13
_diffrn_reflns_limit_k_max 14
_diffrn_reflns_limit_k_min -14
_diffrn_reflns_limit_l_max 17
_diffrn_reflns_limit_l_min -17
_diffrn_reflns_number 49035
_diffrn_reflns_theta_full 25.36
_diffrn_reflns_theta_max 25.36
_diffrn_reflns_theta_min 1.39
_exptl_absorpt_coefficient_mu 0.574
_exptl_absorpt_correction_T_max 0.9719
_exptl_absorpt_correction_T_min 0.8939
_exptl_absorpt_correction_type multi-scan
_exptl_absorpt_process_details SADABS
_exptl_crystal_colour red
_exptl_crystal_density_diffrn 1.166
_exptl_crystal_density_meas ?
_exptl_crystal_density_method 'not measured'
_exptl_crystal_description plate
_exptl_crystal_F_000 724
_exptl_crystal_size_max 0.20
_exptl_crystal_size_mid 0.10
_exptl_crystal_size_min 0.05
_refine_diff_density_max 0.333
_refine_diff_density_min -0.278
_refine_diff_density_rms 0.049
_refine_ls_extinction_method none
_refine_ls_goodness_of_fit_ref 1.447
_refine_ls_hydrogen_treatment mixed
_refine_ls_matrix_type full
_refine_ls_number_parameters 374
_refine_ls_number_reflns 7057
_refine_ls_number_restraints 0
_refine_ls_restrained_S_all 1.447
_refine_ls_R_factor_all 0.0409
_refine_ls_R_factor_gt 0.0329
_refine_ls_shift/su_max 0.001
_refine_ls_shift/su_mean 0.000
_refine_ls_structure_factor_coef Fsqd
_refine_ls_weighting_details 'calc w=1/[\s^2^(Fo^2^)+(0.0414P)^2^+0.0000P] where P=(Fo^2^+2Fc^2^)/3'
_refine_ls_weighting_scheme calc
_refine_ls_wR_factor_gt 0.0912
_refine_ls_wR_factor_ref 0.0953
_reflns_number_gt 5998
_reflns_number_total 7057
_reflns_threshold_expression >2sigma(I)
_cod_data_source_file c0nj00554a.txt
_cod_data_source_block jian2
_cod_depositor_comments
;
The following automatic conversions were performed:

'_exptl_crystal_density_meas' value 'not measured' was changed to '?'
- the value is perceived as not measured.

Automatic conversion script
Id: cif_fix_values 3008 2015-01-20 13:52:24Z robertas 
;
_cod_database_code 7053687

loop_
_symmetry_equiv_pos_as_xyz
'x, y, z'
'-x, -y, -z'

loop_
_atom_site_label
_atom_site_type_symbol
_atom_site_fract_x
_atom_site_fract_y
_atom_site_fract_z
_atom_site_U_iso_or_equiv
_atom_site_adp_type
_atom_site_occupancy
_atom_site_symmetry_multiplicity
_atom_site_calc_flag
_atom_site_refinement_flags
Fe1 Fe 0.30043(2) 0.65685(2) 0.259245(18) 0.02503(9) Uani 1 1 d .
Si1 Si 0.36010(4) 0.83618(4) 0.10831(3) 0.02272(13) Uani 1 1 d .
Si2 Si 0.21306(5) 0.48398(4) 0.12805(4) 0.02614(13) Uani 1 1 d .
Si3 Si 0.18667(5) 0.43880(5) 0.33503(4) 0.03199(15) Uani 1 1 d .
Si4 Si 0.11677(5) 0.84238(5) 0.35078(4) 0.03194(14) Uani 1 1 d .
Si5 Si 0.36402(6) 0.81854(5) 0.41546(4) 0.04130(16) Uani 1 1 d .
N1 N 0.48580(14) 0.61436(13) 0.21911(12) 0.0317(4) Uani 1 1 d .
N2 N 0.16208(14) 0.85996(13) -0.01499(11) 0.0292(4) Uani 1 1 d .
N3 N 0.23660(13) 0.51248(12) 0.23877(10) 0.0264(4) Uani 1 1 d .
N4 N 0.26315(15) 0.78197(13) 0.34313(11) 0.0302(4) Uani 1 1 d .
C1 C 0.5325(2) 0.51165(18) 0.24993(17) 0.0449(6) Uani 1 1 d .
H1A H 0.4799 0.4572 0.2709 0.054 Uiso 1 1 calc R
C2 C 0.6548(2) 0.4788(2) 0.2533(2) 0.0592(7) Uani 1 1 d .
H2B H 0.6835 0.4034 0.2749 0.071 Uiso 1 1 calc R
C3 C 0.7318(2) 0.55542(19) 0.2255(2) 0.0570(7) Uani 1 1 d .
H3A H 0.8150 0.5350 0.2293 0.068 Uiso 1 1 calc R
C4 C 0.68762(18) 0.66586(17) 0.19082(16) 0.0392(5) Uani 1 1 d .
C5 C 0.76290(19) 0.74954(19) 0.16170(18) 0.0463(6) Uani 1 1 d .
H5A H 0.8466 0.7319 0.1646 0.056 Uiso 1 1 calc R
C6 C 0.71730(18) 0.85516(18) 0.12955(16) 0.0420(5) Uani 1 1 d .
H6A H 0.7683 0.9126 0.1129 0.050 Uiso 1 1 calc R
C7 C 0.59412(17) 0.87922(17) 0.12098(14) 0.0329(5) Uani 1 1 d .
H7A H 0.5639 0.9529 0.0967 0.040 Uiso 1 1 calc R
C8 C 0.51515(16) 0.80046(15) 0.14620(13) 0.0256(4) Uani 1 1 d .
C9 C 0.56312(17) 0.69229(16) 0.18562(14) 0.0293(4) Uani 1 1 d .
C10 C 0.06351(18) 0.87484(17) -0.05889(15) 0.0362(5) Uani 1 1 d .
H10A H -0.0100 0.8884 -0.0236 0.043 Uiso 1 1 calc R
C11 C 0.0601(2) 0.87194(18) -0.15442(16) 0.0409(5) Uani 1 1 d .
H11A H -0.0138 0.8838 -0.1822 0.049 Uiso 1 1 calc R
C12 C 0.1636(2) 0.85198(18) -0.20609(15) 0.0395(5) Uani 1 1 d .
H12A H 0.1632 0.8503 -0.2708 0.047 Uiso 1 1 calc R
C13 C 0.27250(18) 0.83367(16) -0.16315(13) 0.0319(5) Uani 1 1 d .
C14 C 0.38502(19) 0.81068(18) -0.21095(14) 0.0379(5) Uani 1 1 d .
H14A H 0.3903 0.8096 -0.2759 0.045 Uiso 1 1 calc R
C15 C 0.48512(19) 0.79028(18) -0.16504(14) 0.0379(5) Uani 1 1 d .
H15A H 0.5598 0.7730 -0.1980 0.045 Uiso 1 1 calc R
C16 C 0.48000(17) 0.79428(16) -0.06896(13) 0.0292(4) Uani 1 1 d .
H16A H 0.5515 0.7787 -0.0382 0.035 Uiso 1 1 calc R
C17 C 0.37318(16) 0.82036(15) -0.01845(13) 0.0243(4) Uani 1 1 d .
C18 C 0.26733(16) 0.83836(14) -0.06679(12) 0.0247(4) Uani 1 1 d .
C19 C 0.04089(18) 0.82239(18) 0.24475(15) 0.0377(5) Uani 1 1 d .
H19A H 0.0487 0.7404 0.2326 0.057 Uiso 1 1 calc R
H19B H 0.0778 0.8645 0.1928 0.057 Uiso 1 1 calc R
H19C H -0.0436 0.8518 0.2532 0.057 Uiso 1 1 calc R
C20 C 0.0232(2) 0.77646(19) 0.44559(17) 0.0539(7) Uani 1 1 d .
H20A H 0.0297 0.6931 0.4395 0.081 Uiso 1 1 calc R
H20B H -0.0600 0.8093 0.4421 0.081 Uiso 1 1 calc R
H20C H 0.0511 0.7925 0.5047 0.081 Uiso 1 1 calc R
C21 C 0.0982(2) 1.00113(17) 0.36894(15) 0.0407(5) Uani 1 1 d .
H21A H 0.1366 1.0154 0.4243 0.061 Uiso 1 1 calc R
H21B H 0.0133 1.0292 0.3760 0.061 Uiso 1 1 calc R
H21C H 0.1351 1.0415 0.3160 0.061 Uiso 1 1 calc R
C22 C 0.2954(3) 0.8416(3) 0.53487(16) 0.0680(8) Uani 1 1 d .
H22A H 0.2593 0.7730 0.5581 0.102 Uiso 1 1 calc R
H22B H 0.2342 0.9081 0.5337 0.102 Uiso 1 1 calc R
H22C H 0.3572 0.8557 0.5749 0.102 Uiso 1 1 calc R
C23 C 0.4303(2) 0.9530(2) 0.37572(17) 0.0529(6) Uani 1 1 d .
H23A H 0.4674 0.9443 0.3137 0.079 Uiso 1 1 calc R
H23B H 0.4906 0.9667 0.4172 0.079 Uiso 1 1 calc R
H23C H 0.3676 1.0183 0.3756 0.079 Uiso 1 1 calc R
C24 C 0.4927(3) 0.7048(2) 0.4312(2) 0.0667(8) Uani 1 1 d .
H24A H 0.5334 0.6874 0.3715 0.100 Uiso 1 1 calc R
H24B H 0.4636 0.6350 0.4599 0.100 Uiso 1 1 calc R
H24C H 0.5484 0.7324 0.4706 0.100 Uiso 1 1 calc R
C25 C 0.34746(18) 0.50052(17) 0.04959(14) 0.0361(5) Uani 1 1 d .
H25A H 0.3709 0.5777 0.0538 0.054 Uiso 1 1 calc R
H25B H 0.3293 0.4897 -0.0135 0.054 Uiso 1 1 calc R
H25C H 0.4128 0.4429 0.0672 0.054 Uiso 1 1 calc R
C26 C 0.08768(19) 0.58206(18) 0.08023(15) 0.0383(5) Uani 1 1 d .
H26A H 0.1023 0.6622 0.0847 0.057 Uiso 1 1 calc R
H26B H 0.0130 0.5691 0.1151 0.057 Uiso 1 1 calc R
H26C H 0.0820 0.5663 0.0159 0.057 Uiso 1 1 calc R
C27 C 0.17473(19) 0.33443(17) 0.11452(16) 0.0397(5) Uani 1 1 d .
H27A H 0.2373 0.2781 0.1385 0.060 Uiso 1 1 calc R
H27B H 0.1683 0.3226 0.0495 0.060 Uiso 1 1 calc R
H27C H 0.0986 0.3247 0.1484 0.060 Uiso 1 1 calc R
C28 C 0.0205(2) 0.4460(2) 0.34364(17) 0.0525(6) Uani 1 1 d .
H28A H -0.0059 0.4154 0.2887 0.079 Uiso 1 1 calc R
H28B H -0.0144 0.5262 0.3489 0.079 Uiso 1 1 calc R
H28C H -0.0052 0.4002 0.3978 0.079 Uiso 1 1 calc R
C29 C 0.2359(2) 0.49674(19) 0.44029(15) 0.0477(6) Uani 1 1 d .
H29A H 0.3229 0.4927 0.4364 0.072 Uiso 1 1 calc R
H29B H 0.2094 0.4510 0.4943 0.072 Uiso 1 1 calc R
H29C H 0.2011 0.5770 0.4454 0.072 Uiso 1 1 calc R
C30 C 0.2482(2) 0.28289(17) 0.34311(16) 0.0466(6) Uani 1 1 d .
H30A H 0.2264 0.2444 0.2903 0.070 Uiso 1 1 calc R
H30B H 0.2153 0.2465 0.3996 0.070 Uiso 1 1 calc R
H30C H 0.3351 0.2764 0.3437 0.070 Uiso 1 1 calc R
C31 C 0.29943(17) 0.98493(15) 0.13710(14) 0.0297(4) Uani 1 1 d .
H31A H 0.2185 1.0019 0.1168 0.045 Uiso 1 1 calc R
H31B H 0.3501 1.0394 0.1062 0.045 Uiso 1 1 calc R
H31C H 0.2977 0.9920 0.2035 0.045 Uiso 1 1 calc R
H1 H 0.2835(15) 0.7519(14) 0.1484(12) 0.020(4) Uiso 1 1 d .

loop_
_atom_site_aniso_label
_atom_site_aniso_U_11
_atom_site_aniso_U_22
_atom_site_aniso_U_33
_atom_site_aniso_U_23
_atom_site_aniso_U_13
_atom_site_aniso_U_12
Fe1 0.03089(17) 0.02050(15) 0.02400(16) -0.00141(11) -0.00372(12) -0.00296(11)
Si1 0.0225(3) 0.0227(3) 0.0228(3) -0.0004(2) -0.0011(2) -0.0028(2)
Si2 0.0270(3) 0.0230(3) 0.0292(3) -0.0043(2) 0.0004(2) -0.0059(2)
Si3 0.0360(3) 0.0254(3) 0.0318(3) 0.0046(2) 0.0069(2) -0.0007(2)
Si4 0.0431(3) 0.0250(3) 0.0266(3) -0.0045(2) 0.0047(2) -0.0025(2)
Si5 0.0605(4) 0.0389(3) 0.0268(3) -0.0046(3) -0.0175(3) -0.0052(3)
N1 0.0303(9) 0.0249(8) 0.0406(10) 0.0004(7) -0.0107(8) -0.0022(7)
N2 0.0280(9) 0.0287(9) 0.0308(9) 0.0019(7) -0.0025(7) -0.0036(7)
N3 0.0303(9) 0.0216(8) 0.0269(9) 0.0003(6) 0.0012(7) -0.0047(6)
N4 0.0421(10) 0.0245(8) 0.0238(9) -0.0022(7) -0.0063(7) -0.0010(7)
C1 0.0402(13) 0.0268(11) 0.0684(17) 0.0017(11) -0.0146(11) -0.0023(9)
C2 0.0436(15) 0.0301(12) 0.103(2) 0.0084(13) -0.0261(14) 0.0047(10)
C3 0.0333(13) 0.0377(13) 0.102(2) -0.0043(13) -0.0260(13) 0.0034(10)
C4 0.0280(11) 0.0326(11) 0.0584(15) -0.0088(10) -0.0145(10) 0.0010(9)
C5 0.0231(11) 0.0435(13) 0.0744(18) -0.0142(12) -0.0099(11) -0.0035(9)
C6 0.0276(11) 0.0366(12) 0.0636(16) -0.0090(11) -0.0007(10) -0.0100(9)
C7 0.0295(11) 0.0295(10) 0.0405(12) -0.0051(9) -0.0028(9) -0.0046(8)
C8 0.0260(10) 0.0258(10) 0.0256(10) -0.0055(8) -0.0031(8) -0.0023(8)
C9 0.0262(10) 0.0266(10) 0.0364(12) -0.0086(8) -0.0074(8) -0.0028(8)
C10 0.0280(11) 0.0356(11) 0.0448(13) -0.0015(10) -0.0039(9) -0.0023(9)
C11 0.0405(13) 0.0395(12) 0.0443(14) 0.0007(10) -0.0187(11) -0.0031(10)
C12 0.0513(14) 0.0397(12) 0.0284(12) 0.0023(9) -0.0125(10) -0.0049(10)
C13 0.0429(12) 0.0270(10) 0.0265(11) -0.0004(8) -0.0045(9) -0.0059(9)
C14 0.0487(14) 0.0422(12) 0.0227(11) -0.0029(9) 0.0026(10) -0.0072(10)
C15 0.0375(12) 0.0448(13) 0.0309(12) -0.0096(10) 0.0107(9) -0.0069(10)
C16 0.0296(11) 0.0276(10) 0.0300(11) -0.0026(8) 0.0000(8) -0.0022(8)
C17 0.0289(10) 0.0197(9) 0.0242(10) 0.0016(7) 0.0003(8) -0.0046(7)
C18 0.0306(10) 0.0190(9) 0.0244(10) 0.0014(7) -0.0018(8) -0.0029(7)
C19 0.0294(11) 0.0389(12) 0.0445(13) -0.0099(10) 0.0002(9) -0.0007(9)
C20 0.0714(18) 0.0382(13) 0.0473(15) -0.0025(11) 0.0234(13) -0.0030(12)
C21 0.0569(14) 0.0287(11) 0.0354(13) -0.0065(9) -0.0008(11) 0.0014(10)
C22 0.106(2) 0.0751(19) 0.0271(13) -0.0056(13) -0.0179(14) -0.0162(17)
C23 0.0664(17) 0.0557(15) 0.0430(14) -0.0085(12) -0.0215(12) -0.0197(13)
C24 0.076(2) 0.0626(17) 0.0647(19) -0.0091(14) -0.0477(15) 0.0051(14)
C25 0.0403(12) 0.0342(11) 0.0340(12) -0.0079(9) 0.0068(9) -0.0082(9)
C26 0.0397(12) 0.0357(12) 0.0405(13) -0.0068(10) -0.0105(10) -0.0020(9)
C27 0.0425(13) 0.0310(11) 0.0477(14) -0.0068(10) -0.0011(10) -0.0117(9)
C28 0.0390(13) 0.0574(15) 0.0555(16) 0.0134(12) 0.0144(11) -0.0013(11)
C29 0.0716(17) 0.0375(12) 0.0303(12) 0.0080(10) 0.0008(11) 0.0019(11)
C30 0.0601(15) 0.0288(11) 0.0469(14) 0.0092(10) 0.0100(12) -0.0024(10)
C31 0.0306(11) 0.0267(10) 0.0313(11) -0.0032(8) -0.0007(9) -0.0015(8)

loop_
_atom_type_symbol
_atom_type_description
_atom_type_scat_dispersion_real
_atom_type_scat_dispersion_imag
_atom_type_scat_source
C C 0.0033 0.0016 'International Tables Vol C Tables 4.2.6.8 and 6.1.1.4'
H H 0.0000 0.0000 'International Tables Vol C Tables 4.2.6.8 and 6.1.1.4'
N N 0.0061 0.0033 'International Tables Vol C Tables 4.2.6.8 and 6.1.1.4'
Si Si 0.0817 0.0704 'International Tables Vol C Tables 4.2.6.8 and 6.1.1.4'
Fe Fe 0.3463 0.8444 'International Tables Vol C Tables 4.2.6.8 and 6.1.1.4'

loop_
_geom_angle_atom_site_label_1
_geom_angle_atom_site_label_2
_geom_angle_atom_site_label_3
_geom_angle
N4 Fe1 N3 136.46(7)
N4 Fe1 N1 115.72(7)
N3 Fe1 N1 101.46(6)
N4 Fe1 H1 96.1(5)
N3 Fe1 H1 106.7(5)
N1 Fe1 H1 89.2(5)
C31 Si1 C17 111.16(8)
C31 Si1 C8 110.70(9)
C17 Si1 C8 105.44(8)
C31 Si1 H1 111.6(7)
C17 Si1 H1 107.3(7)
C8 Si1 H1 110.5(7)
N3 Si2 C25 111.45(9)
N3 Si2 C26 112.72(9)
C25 Si2 C26 106.71(10)
N3 Si2 C27 114.01(9)
C25 Si2 C27 106.25(9)
C26 Si2 C27 105.14(10)
N3 Si3 C29 110.98(9)
N3 Si3 C28 111.36(9)
C29 Si3 C28 109.07(11)
N3 Si3 C30 114.25(9)
C29 Si3 C30 103.30(11)
C28 Si3 C30 107.48(11)
N4 Si4 C19 111.46(8)
N4 Si4 C20 113.90(10)
C19 Si4 C20 104.42(11)
N4 Si4 C21 113.56(9)
C19 Si4 C21 106.81(10)
C20 Si4 C21 105.99(10)
N4 Si5 C23 113.10(9)
N4 Si5 C24 113.63(10)
C23 Si5 C24 106.00(13)
N4 Si5 C22 112.17(11)
C23 Si5 C22 106.92(12)
C24 Si5 C22 104.35(13)
C1 N1 C9 117.88(17)
C1 N1 Fe1 114.60(14)
C9 N1 Fe1 125.43(12)
C10 N2 C18 117.06(17)
Si3 N3 Si2 125.48(9)
Si3 N3 Fe1 115.70(8)
Si2 N3 Fe1 117.88(8)
Si5 N4 Si4 121.25(9)
Si5 N4 Fe1 122.68(9)
Si4 N4 Fe1 115.60(9)
N1 C1 C2 123.8(2)
N1 C1 H1A 118.1
C2 C1 H1A 118.1
C3 C2 C1 119.4(2)
C3 C2 H2B 120.3
C1 C2 H2B 120.3
C2 C3 C4 119.5(2)
C2 C3 H3A 120.2
C4 C3 H3A 120.2
C5 C4 C3 122.2(2)
C5 C4 C9 119.42(19)
C3 C4 C9 118.4(2)
C6 C5 C4 120.64(19)
C6 C5 H5A 119.7
C4 C5 H5A 119.7
C5 C6 C7 119.61(19)
C5 C6 H6A 120.2
C7 C6 H6A 120.2
C8 C7 C6 122.90(19)
C8 C7 H7A 118.6
C6 C7 H7A 118.6
C7 C8 C9 117.00(17)
C7 C8 Si1 116.66(14)
C9 C8 Si1 125.55(14)
N1 C9 C4 120.88(17)
N1 C9 C8 118.91(16)
C4 C9 C8 120.21(18)
N2 C10 C11 124.3(2)
N2 C10 H10A 117.8
C11 C10 H10A 117.8
C12 C11 C10 118.9(2)
C12 C11 H11A 120.5
C10 C11 H11A 120.5
C11 C12 C13 119.6(2)
C11 C12 H12A 120.2
C13 C12 H12A 120.2
C12 C13 C18 117.52(19)
C12 C13 C14 123.83(19)
C18 C13 C14 118.65(19)
C15 C14 C13 120.56(19)
C15 C14 H14A 119.7
C13 C14 H14A 119.7
C14 C15 C16 120.81(19)
C14 C15 H15A 119.6
C16 C15 H15A 119.6
C17 C16 C15 121.47(19)
C17 C16 H16A 119.3
C15 C16 H16A 119.3
C16 C17 C18 117.58(17)
C16 C17 Si1 123.99(15)
C18 C17 Si1 118.42(13)
N2 C18 C13 122.55(17)
N2 C18 C17 116.58(17)
C13 C18 C17 120.86(17)
Si4 C19 H19A 109.5
Si4 C19 H19B 109.5
H19A C19 H19B 109.5
Si4 C19 H19C 109.5
H19A C19 H19C 109.5
H19B C19 H19C 109.5
Si4 C20 H20A 109.5
Si4 C20 H20B 109.5
H20A C20 H20B 109.5
Si4 C20 H20C 109.5
H20A C20 H20C 109.5
H20B C20 H20C 109.5
Si4 C21 H21A 109.5
Si4 C21 H21B 109.5
H21A C21 H21B 109.5
Si4 C21 H21C 109.5
H21A C21 H21C 109.5
H21B C21 H21C 109.5
Si5 C22 H22A 109.5
Si5 C22 H22B 109.5
H22A C22 H22B 109.5
Si5 C22 H22C 109.5
H22A C22 H22C 109.5
H22B C22 H22C 109.5
Si5 C23 H23A 109.5
Si5 C23 H23B 109.5
H23A C23 H23B 109.5
Si5 C23 H23C 109.5
H23A C23 H23C 109.5
H23B C23 H23C 109.5
Si5 C24 H24A 109.5
Si5 C24 H24B 109.5
H24A C24 H24B 109.5
Si5 C24 H24C 109.5
H24A C24 H24C 109.5
H24B C24 H24C 109.5
Si2 C25 H25A 109.5
Si2 C25 H25B 109.5
H25A C25 H25B 109.5
Si2 C25 H25C 109.5
H25A C25 H25C 109.5
H25B C25 H25C 109.5
Si2 C26 H26A 109.5
Si2 C26 H26B 109.5
H26A C26 H26B 109.5
Si2 C26 H26C 109.5
H26A C26 H26C 109.5
H26B C26 H26C 109.5
Si2 C27 H27A 109.5
Si2 C27 H27B 109.5
H27A C27 H27B 109.5
Si2 C27 H27C 109.5
H27A C27 H27C 109.5
H27B C27 H27C 109.5
Si3 C28 H28A 109.5
Si3 C28 H28B 109.5
H28A C28 H28B 109.5
Si3 C28 H28C 109.5
H28A C28 H28C 109.5
H28B C28 H28C 109.5
Si3 C29 H29A 109.5
Si3 C29 H29B 109.5
H29A C29 H29B 109.5
Si3 C29 H29C 109.5
H29A C29 H29C 109.5
H29B C29 H29C 109.5
Si3 C30 H30A 109.5
Si3 C30 H30B 109.5
H30A C30 H30B 109.5
Si3 C30 H30C 109.5
H30A C30 H30C 109.5
H30B C30 H30C 109.5
Si1 C31 H31A 109.5
Si1 C31 H31B 109.5
H31A C31 H31B 109.5
Si1 C31 H31C 109.5
H31A C31 H31C 109.5
H31B C31 H31C 109.5

loop_
_geom_bond_atom_site_label_1
_geom_bond_atom_site_label_2
_geom_bond_distance
Fe1 N4 1.9550(15)
Fe1 N3 1.9656(15)
Fe1 N1 2.1486(16)
Fe1 H1 1.926(17)
Si1 C31 1.8559(18)
Si1 C17 1.8716(19)
Si1 C8 1.8750(19)
Si1 H1 1.464(17)
Si2 N3 1.7218(16)
Si2 C25 1.864(2)
Si2 C26 1.870(2)
Si2 C27 1.8810(19)
Si3 N3 1.7095(15)
Si3 C29 1.868(2)
Si3 C28 1.872(2)
Si3 C30 1.877(2)
Si4 N4 1.7232(17)
Si4 C19 1.870(2)
Si4 C20 1.875(2)
Si4 C21 1.879(2)
Si5 N4 1.7216(17)
Si5 C23 1.873(2)
Si5 C24 1.873(3)
Si5 C22 1.884(3)
N1 C1 1.324(3)
N1 C9 1.387(2)
N2 C10 1.319(3)
N2 C18 1.372(2)
C1 C2 1.397(3)
C1 H1A 0.9500
C2 C3 1.354(3)
C2 H2B 0.9500
C3 C4 1.411(3)
C3 H3A 0.9500
C4 C5 1.406(3)
C4 C9 1.416(3)
C5 C6 1.356(3)
C5 H5A 0.9500
C6 C7 1.405(3)
C6 H6A 0.9500
C7 C8 1.380(3)
C7 H7A 0.9500
C8 C9 1.426(3)
C10 C11 1.406(3)
C10 H10A 0.9500
C11 C12 1.354(3)
C11 H11A 0.9500
C12 C13 1.415(3)
C12 H12A 0.9500
C13 C18 1.414(3)
C13 C14 1.415(3)
C14 C15 1.352(3)
C14 H14A 0.9500
C15 C16 1.409(3)
C15 H15A 0.9500
C16 C17 1.384(3)
C16 H16A 0.9500
C17 C18 1.426(3)
C19 H19A 0.9800
C19 H19B 0.9800
C19 H19C 0.9800
C20 H20A 0.9800
C20 H20B 0.9800
C20 H20C 0.9800
C21 H21A 0.9800
C21 H21B 0.9800
C21 H21C 0.9800
C22 H22A 0.9800
C22 H22B 0.9800
C22 H22C 0.9800
C23 H23A 0.9800
C23 H23B 0.9800
C23 H23C 0.9800
C24 H24A 0.9800
C24 H24B 0.9800
C24 H24C 0.9800
C25 H25A 0.9800
C25 H25B 0.9800
C25 H25C 0.9800
C26 H26A 0.9800
C26 H26B 0.9800
C26 H26C 0.9800
C27 H27A 0.9800
C27 H27B 0.9800
C27 H27C 0.9800
C28 H28A 0.9800
C28 H28B 0.9800
C28 H28C 0.9800
C29 H29A 0.9800
C29 H29B 0.9800
C29 H29C 0.9800
C30 H30A 0.9800
C30 H30B 0.9800
C30 H30C 0.9800
C31 H31A 0.9800
C31 H31B 0.9800
C31 H31C 0.9800

loop_
_geom_torsion_atom_site_label_1
_geom_torsion_atom_site_label_2
_geom_torsion_atom_site_label_3
_geom_torsion_atom_site_label_4
_geom_torsion
N4 Fe1 N1 C1 112.87(16)
N3 Fe1 N1 C1 -43.87(17)
N4 Fe1 N1 C9 -50.27(18)
N3 Fe1 N1 C9 153.00(16)
C29 Si3 N3 Si2 178.62(11)
C28 Si3 N3 Si2 -59.66(14)
C30 Si3 N3 Si2 62.33(15)
C29 Si3 N3 Fe1 -12.79(13)
C28 Si3 N3 Fe1 108.93(12)
C30 Si3 N3 Fe1 -129.08(11)
C25 Si2 N3 Si3 -140.89(11)
C26 Si2 N3 Si3 99.15(12)
C27 Si2 N3 Si3 -20.61(15)
C25 Si2 N3 Fe1 50.74(12)
C26 Si2 N3 Fe1 -69.21(12)
C27 Si2 N3 Fe1 171.02(9)
N4 Fe1 N3 Si3 -36.60(14)
N1 Fe1 N3 Si3 112.30(9)
N4 Fe1 N3 Si2 132.90(9)
N1 Fe1 N3 Si2 -78.20(10)
C23 Si5 N4 Si4 -83.89(14)
C24 Si5 N4 Si4 155.20(13)
C22 Si5 N4 Si4 37.14(15)
C23 Si5 N4 Fe1 104.31(13)
C24 Si5 N4 Fe1 -16.60(16)
C22 Si5 N4 Fe1 -134.66(13)
C19 Si4 N4 Si5 162.82(10)
C20 Si4 N4 Si5 -79.35(14)
C21 Si4 N4 Si5 42.12(14)
C19 Si4 N4 Fe1 -24.83(12)
C20 Si4 N4 Fe1 93.00(12)
C21 Si4 N4 Fe1 -145.53(9)
N3 Fe1 N4 Si5 120.94(11)
N1 Fe1 N4 Si5 -24.87(12)
N3 Fe1 N4 Si4 -51.29(13)
N1 Fe1 N4 Si4 162.90(8)
C9 N1 C1 C2 2.1(3)
Fe1 N1 C1 C2 -162.4(2)
N1 C1 C2 C3 1.3(4)
C1 C2 C3 C4 -2.0(4)
C2 C3 C4 C5 179.4(3)
C2 C3 C4 C9 -0.6(4)
C3 C4 C5 C6 -179.4(2)
C9 C4 C5 C6 0.6(4)
C4 C5 C6 C7 -3.2(4)
C5 C6 C7 C8 1.7(3)
C6 C7 C8 C9 2.4(3)
C6 C7 C8 Si1 -168.01(17)
C31 Si1 C8 C7 -49.63(17)
C17 Si1 C8 C7 70.69(16)
C31 Si1 C8 C9 140.90(16)
C17 Si1 C8 C9 -98.78(17)
C1 N1 C9 C4 -4.8(3)
Fe1 N1 C9 C4 157.86(15)
C1 N1 C9 C8 175.68(19)
Fe1 N1 C9 C8 -21.7(3)
C5 C4 C9 N1 -175.9(2)
C3 C4 C9 N1 4.0(3)
C5 C4 C9 C8 3.6(3)
C3 C4 C9 C8 -176.4(2)
C7 C8 C9 N1 174.56(18)
Si1 C8 C9 N1 -16.0(3)
C7 C8 C9 C4 -5.0(3)
Si1 C8 C9 C4 164.45(16)
C18 N2 C10 C11 -1.2(3)
N2 C10 C11 C12 0.4(3)
C10 C11 C12 C13 0.5(3)
C11 C12 C13 C18 -0.6(3)
C11 C12 C13 C14 179.1(2)
C12 C13 C14 C15 -177.8(2)
C18 C13 C14 C15 1.9(3)
C13 C14 C15 C16 -1.6(3)
C14 C15 C16 C17 -0.7(3)
C15 C16 C17 C18 2.6(3)
C15 C16 C17 Si1 -176.11(15)
C31 Si1 C17 C16 116.53(16)
C8 Si1 C17 C16 -3.49(17)
C31 Si1 C17 C18 -62.18(16)
C8 Si1 C17 C18 177.81(13)
C10 N2 C18 C13 1.0(3)
C10 N2 C18 C17 -178.91(16)
C12 C13 C18 N2 -0.2(3)
C14 C13 C18 N2 -179.90(17)
C12 C13 C18 C17 179.76(17)
C14 C13 C18 C17 0.0(3)
C16 C17 C18 N2 177.70(16)
Si1 C17 C18 N2 -3.5(2)
C16 C17 C18 C13 -2.2(3)
Si1 C17 C18 C13 176.56(13)
